data_4029635
loop_
_publ_author_name
'Widner, Danielle L.'
'Knauf, Qianwei R.'
'Merucci, Mark T.'
'Fritz, Thomas R.'
'Sauer, Jon S.'
'Speetzen, Erin D.'
'Bosch, Eric'
'Bowling, Nathan P.'

_publ_section_title
;
 Intramolecular halogen bonding supported by an aryldiyne linker.
;
_journal_issue 13
_journal_name_full 'The Journal of organic chemistry'
_journal_page_first 6269
_journal_page_last 6278
_journal_paper_doi 10.1021/jo501015x
_journal_volume 79
_journal_year 2014
_chemical_formula_sum 'C25 H10 Br F4 N'
_chemical_formula_weight 480.25
_chemical_name_systematic
;
 ?
;
_space_group_crystal_system monoclinic
_space_group_IT_number 14
_space_group_name_Hall '-P 2ybc'
_space_group_name_H-M_alt 'P 1 21/c 1'
_symmetry_space_group_name_Hall '-P 2ybc'
_symmetry_space_group_name_H-M 'P 1 21/c 1'
_atom_sites_solution_hydrogens geom
_audit_creation_method SHELXL-2013
_cell_angle_alpha 90
_cell_angle_beta 101.726(2)
_cell_angle_gamma 90
_cell_formula_units_Z 4
_cell_length_a 11.1682(11)
_cell_length_b 7.7306(8)
_cell_length_c 21.808(2)
_cell_measurement_reflns_used 5936
_cell_measurement_temperature 99(2)
_cell_measurement_theta_max 27.14
_cell_measurement_theta_min 2.38
_cell_volume 1843.5(3)
_computing_structure_refinement 'SHELXL-2013 (Sheldrick, 2013)'
_diffrn_ambient_temperature 99(2)
_diffrn_detector_area_resol_mean 8.3660
_diffrn_measured_fraction_theta_full 1.000
_diffrn_measured_fraction_theta_max 0.999
_diffrn_measurement_device_type 'Bruker APEX-I CCD'
_diffrn_measurement_method 'phi and omega scans'
_diffrn_radiation_type MoK\a
_diffrn_radiation_wavelength 0.71073
_diffrn_reflns_av_R_equivalents 0.0230
_diffrn_reflns_av_unetI/netI 0.0239
_diffrn_reflns_Laue_measured_fraction_full 1.000
_diffrn_reflns_Laue_measured_fraction_max 0.999
_diffrn_reflns_limit_h_max 14
_diffrn_reflns_limit_h_min -12
_diffrn_reflns_limit_k_max 9
_diffrn_reflns_limit_k_min -9
_diffrn_reflns_limit_l_max 25
_diffrn_reflns_limit_l_min -28
_diffrn_reflns_number 12934
_diffrn_reflns_point_group_measured_fraction_full 1.000
_diffrn_reflns_point_group_measured_fraction_max 0.999
_diffrn_reflns_theta_full 25.000
_diffrn_reflns_theta_max 27.156
_diffrn_reflns_theta_min 1.862
_diffrn_source 'fine-focus sealed tube'
_exptl_absorpt_coefficient_mu 2.282
_exptl_absorpt_correction_T_max 0.7455
_exptl_absorpt_correction_T_min 0.5103
_exptl_absorpt_correction_type multi-scan
_exptl_absorpt_process_details 'SADABS V2008/1 (Bruker AXS)'
_exptl_crystal_colour colourless
_exptl_crystal_density_diffrn 1.730
_exptl_crystal_description block
_exptl_crystal_F_000 952
_exptl_crystal_size_max 0.200
_exptl_crystal_size_mid 0.050
_exptl_crystal_size_min 0.040
_refine_diff_density_max 0.429
_refine_diff_density_min -0.403
_refine_diff_density_rms 0.070
_refine_ls_extinction_method none
_refine_ls_goodness_of_fit_ref 1.027
_refine_ls_hydrogen_treatment constr
_refine_ls_matrix_type full
_refine_ls_number_parameters 280
_refine_ls_number_reflns 4088
_refine_ls_number_restraints 0
_refine_ls_restrained_S_all 1.027
_refine_ls_R_factor_all 0.0316
_refine_ls_R_factor_gt 0.0258
_refine_ls_shift/su_max 0.001
_refine_ls_shift/su_mean 0.000
_refine_ls_structure_factor_coef Fsqd
_refine_ls_weighting_details
;
 w=1/[\s^2^(Fo^2^)+(0.0348P)^2^+1.6253P]
 where P=(Fo^2^+2Fc^2^)/3
;
_refine_ls_weighting_scheme calc
_refine_ls_wR_factor_gt 0.0654
_refine_ls_wR_factor_ref 0.0678
_reflns_Friedel_coverage 0.000
_reflns_number_gt 3638
_reflns_number_total 4088
_reflns_threshold_expression 'I > 2\s(I)'
_cod_data_source_file jo501015x_si_001.cif
_cod_data_source_block 20
_cod_depositor_comments 'Adding full bibliography for 4029631--4029636.cif.'
_cod_database_code 4029635
_shelx_space_group_comment
;
The symmetry employed for this shelxl refinement is uniquely defined
by the following loop, which should always be used as a source of
symmetry information in preference to the above space-group names.
They are only intended as comments.
;
_shelx_estimated_absorpt_t_min 0.658
_shelx_estimated_absorpt_t_max 0.914
_shelxl_version_number 2013-2

loop_
_space_group_symop_operation_xyz
'x, y, z'
'-x, y+1/2, -z+1/2'
'-x, -y, -z'
'x, -y-1/2, z-1/2'

loop_
_atom_site_label
_atom_site_type_symbol
_atom_site_fract_x
_atom_site_fract_y
_atom_site_fract_z
_atom_site_U_iso_or_equiv
_atom_site_adp_type
_atom_site_occupancy
_atom_site_site_symmetry_order
_atom_site_calc_flag
_atom_site_refinement_flags_posn
_atom_site_refinement_flags_adp
Br1 Br 0.53467(2) 0.78633(2) 0.05588(2) 0.01393(7) Uani 1 1 d . .
F1 F 0.35010(11) 0.60714(16) 0.11939(5) 0.0195(3) Uani 1 1 d . .
N1 N 0.76592(14) 0.9584(2) 0.09853(7) 0.0133(3) Uani 1 1 d . .
C1 C 0.81292(17) 0.9990(3) 0.15967(9) 0.0131(4) Uani 1 1 d . .
F2 F 0.14892(11) 0.42638(16) 0.06861(6) 0.0200(3) Uani 1 1 d . .
C2 C 0.74921(18) 0.9413(3) 0.20590(9) 0.0164(4) Uani 1 1 d . .
H2 H 0.6756 0.8772 0.1938 0.020 Uiso 1 1 calc R U
F3 F 0.08545(10) 0.38149(16) -0.05741(6) 0.0195(3) Uani 1 1 d . .
C3 C 0.79325(19) 0.9776(3) 0.26787(9) 0.0186(4) Uani 1 1 d . .
H3 H 0.7496 0.9391 0.2984 0.022 Uiso 1 1 calc R U
F4 F 0.22499(11) 0.51757(16) -0.13261(5) 0.0196(3) Uani 1 1 d . .
C4 C 0.90306(19) 1.0717(3) 0.28672(9) 0.0180(4) Uani 1 1 d . .
H4 H 0.9335 1.0941 0.3299 0.022 Uiso 1 1 calc R U
C5 C 0.96591(18) 1.1309(3) 0.24309(9) 0.0177(4) Uani 1 1 d . .
H5 H 1.0390 1.1954 0.2562 0.021 Uiso 1 1 calc R U
C6 C 0.92228(17) 1.0962(2) 0.17833(9) 0.0134(4) Uani 1 1 d . .
C7 C 0.98170(17) 1.1546(3) 0.13070(9) 0.0155(4) Uani 1 1 d . .
H7 H 1.0541 1.2221 0.1412 0.019 Uiso 1 1 calc R U
C8 C 0.93461(17) 1.1136(3) 0.06973(9) 0.0152(4) Uani 1 1 d . .
H8 H 0.9741 1.1508 0.0374 0.018 Uiso 1 1 calc R U
C9 C 0.82504(17) 1.0140(2) 0.05542(9) 0.0124(4) Uani 1 1 d . .
C10 C 0.77258(17) 0.9761(3) -0.00931(9) 0.0142(4) Uani 1 1 d . .
C11 C 0.72904(17) 0.9568(2) -0.06366(9) 0.0138(4) Uani 1 1 d . .
C12 C 0.68328(17) 0.9475(2) -0.12995(9) 0.0128(4) Uani 1 1 d . .
C13 C 0.74849(18) 1.0331(3) -0.16969(9) 0.0146(4) Uani 1 1 d . .
H13 H 0.8211 1.0944 -0.1521 0.018 Uiso 1 1 calc R U
C14 C 0.70864(18) 1.0295(3) -0.23392(9) 0.0159(4) Uani 1 1 d . .
H14 H 0.7541 1.0872 -0.2602 0.019 Uiso 1 1 calc R U
C15 C 0.60160(18) 0.9412(3) -0.26016(9) 0.0161(4) Uani 1 1 d . .
H15 H 0.5744 0.9381 -0.3044 0.019 Uiso 1 1 calc R U
C16 C 0.53493(18) 0.8580(3) -0.22198(9) 0.0152(4) Uani 1 1 d . .
H16 H 0.4617 0.7991 -0.2403 0.018 Uiso 1 1 calc R U
C17 C 0.57376(17) 0.8594(2) -0.15664(9) 0.0130(4) Uani 1 1 d . .
C18 C 0.50090(18) 0.7761(3) -0.11793(9) 0.0139(4) Uani 1 1 d . .
C19 C 0.43696(17) 0.7115(3) -0.08658(9) 0.0142(4) Uani 1 1 d . .
C20 C 0.36313(17) 0.6394(2) -0.04620(9) 0.0124(4) Uani 1 1 d . .
C21 C 0.39466(17) 0.6610(2) 0.01927(9) 0.0131(4) Uani 1 1 d . .
C22 C 0.32221(18) 0.5882(3) 0.05671(9) 0.0143(4) Uani 1 1 d . .
C23 C 0.21856(17) 0.4947(3) 0.03118(9) 0.0147(4) Uani 1 1 d . .
C24 C 0.18631(17) 0.4725(3) -0.03273(9) 0.0148(4) Uani 1 1 d . .
C25 C 0.25824(17) 0.5440(3) -0.07062(9) 0.0139(4) Uani 1 1 d . .

loop_
_atom_site_aniso_label
_atom_site_aniso_U_11
_atom_site_aniso_U_22
_atom_site_aniso_U_33
_atom_site_aniso_U_23
_atom_site_aniso_U_13
_atom_site_aniso_U_12
Br1 0.01318(10) 0.01314(10) 0.01539(11) -0.00109(7) 0.00271(7) -0.00009(7)
F1 0.0240(6) 0.0235(6) 0.0120(6) -0.0008(5) 0.0060(5) -0.0016(5)
N1 0.0118(8) 0.0139(8) 0.0141(8) 0.0004(6) 0.0022(6) 0.0016(6)
C1 0.0128(9) 0.0120(9) 0.0145(9) 0.0007(7) 0.0030(7) 0.0028(7)
F2 0.0188(6) 0.0231(6) 0.0213(6) 0.0032(5) 0.0116(5) -0.0026(5)
C2 0.0128(9) 0.0182(10) 0.0182(10) 0.0012(8) 0.0028(8) 0.0005(8)
F3 0.0120(5) 0.0222(6) 0.0232(6) -0.0007(5) 0.0012(5) -0.0038(5)
C3 0.0212(10) 0.0208(11) 0.0151(10) 0.0032(8) 0.0071(8) 0.0047(8)
F4 0.0197(6) 0.0263(7) 0.0120(6) 0.0002(5) 0.0013(4) -0.0020(5)
C4 0.0216(10) 0.0178(10) 0.0130(9) -0.0014(8) -0.0003(8) 0.0051(8)
C5 0.0175(10) 0.0165(10) 0.0177(10) -0.0010(8) -0.0001(8) 0.0007(8)
C6 0.0121(9) 0.0122(9) 0.0155(9) 0.0002(7) 0.0015(7) 0.0026(7)
C7 0.0120(9) 0.0141(9) 0.0197(10) 0.0006(8) 0.0012(7) -0.0002(7)
C8 0.0134(9) 0.0160(10) 0.0172(10) 0.0032(8) 0.0055(7) 0.0019(7)
C9 0.0116(9) 0.0123(9) 0.0126(9) -0.0001(7) 0.0005(7) 0.0039(7)
C10 0.0129(9) 0.0136(9) 0.0167(10) 0.0019(7) 0.0045(7) 0.0014(7)
C11 0.0122(9) 0.0124(9) 0.0178(10) 0.0013(7) 0.0054(7) 0.0017(7)
C12 0.0139(9) 0.0118(9) 0.0130(9) -0.0003(7) 0.0035(7) 0.0047(7)
C13 0.0138(9) 0.0138(9) 0.0167(10) 0.0005(8) 0.0042(7) 0.0007(7)
C14 0.0176(10) 0.0163(10) 0.0155(9) 0.0032(8) 0.0072(8) 0.0027(8)
C15 0.0209(10) 0.0153(10) 0.0113(9) 0.0004(7) 0.0014(7) 0.0035(8)
C16 0.0159(9) 0.0145(9) 0.0151(9) -0.0014(8) 0.0026(7) 0.0009(8)
C17 0.0136(9) 0.0109(9) 0.0158(9) 0.0005(7) 0.0057(7) 0.0039(7)
C18 0.0151(9) 0.0126(9) 0.0134(9) -0.0009(7) 0.0013(7) 0.0032(7)
C19 0.0146(9) 0.0121(9) 0.0151(9) -0.0004(7) 0.0012(7) 0.0023(7)
C20 0.0140(9) 0.0099(9) 0.0143(9) 0.0010(7) 0.0049(7) 0.0037(7)
C21 0.0120(8) 0.0106(9) 0.0168(9) -0.0006(7) 0.0035(7) 0.0023(7)
C22 0.0169(9) 0.0139(9) 0.0127(9) -0.0003(7) 0.0041(7) 0.0036(7)
C23 0.0131(9) 0.0132(9) 0.0198(10) 0.0040(8) 0.0082(8) 0.0028(7)
C24 0.0095(9) 0.0125(9) 0.0218(10) -0.0002(8) 0.0018(7) 0.0006(7)
C25 0.0152(9) 0.0142(9) 0.0116(9) 0.0004(7) 0.0012(7) 0.0043(7)

loop_
_atom_type_symbol
_atom_type_description
_atom_type_scat_dispersion_real
_atom_type_scat_dispersion_imag
_atom_type_scat_source
C C 0.0033 0.0016 'International Tables Vol C Tables 4.2.6.8 and 6.1.1.4'
H H 0.0000 0.0000 'International Tables Vol C Tables 4.2.6.8 and 6.1.1.4'
N N 0.0061 0.0033 'International Tables Vol C Tables 4.2.6.8 and 6.1.1.4'
F F 0.0171 0.0103 'International Tables Vol C Tables 4.2.6.8 and 6.1.1.4'
Br Br -0.2901 2.4595 'International Tables Vol C Tables 4.2.6.8 and 6.1.1.4'

loop_
_geom_angle_atom_site_label_1
_geom_angle_atom_site_label_2
_geom_angle_atom_site_label_3
_geom_angle
C9 N1 C1 117.99(16)
N1 C1 C2 118.18(17)
N1 C1 C6 122.57(17)
C2 C1 C6 119.25(17)
C3 C2 C1 120.36(19)
C2 C3 C4 120.56(19)
C5 C4 C3 120.44(19)
C4 C5 C6 120.38(19)
C7 C6 C1 117.53(17)
C7 C6 C5 123.46(18)
C1 C6 C5 119.00(18)
C8 C7 C6 119.73(18)
C7 C8 C9 118.85(18)
N1 C9 C8 123.31(17)
N1 C9 C10 117.75(17)
C8 C9 C10 118.91(17)
C11 C10 C9 175.4(2)
C10 C11 C12 174.6(2)
C13 C12 C17 119.01(17)
C13 C12 C11 118.35(17)
C17 C12 C11 122.62(17)
C14 C13 C12 121.01(18)
C13 C14 C15 119.92(18)
C16 C15 C14 120.12(18)
C15 C16 C17 121.00(18)
C16 C17 C12 118.91(17)
C16 C17 C18 119.87(17)
C12 C17 C18 121.19(17)
C19 C18 C17 177.5(2)
C18 C19 C20 177.0(2)
C25 C20 C21 117.84(17)
C25 C20 C19 120.91(17)
C21 C20 C19 121.25(17)
C22 C21 C20 119.67(18)
C22 C21 Br1 119.80(15)
C20 C21 Br1 120.52(14)
F1 C22 C21 120.91(17)
F1 C22 C23 117.87(17)
C21 C22 C23 121.22(18)
F2 C23 C24 120.06(17)
F2 C23 C22 120.08(17)
C24 C23 C22 119.86(18)
F3 C24 C23 119.71(17)
F3 C24 C25 120.83(18)
C23 C24 C25 119.46(18)
F4 C25 C24 117.81(17)
F4 C25 C20 120.23(17)
C24 C25 C20 121.95(18)

loop_
_geom_bond_atom_site_label_1
_geom_bond_atom_site_label_2
_geom_bond_distance
Br1 C21 1.8745(19)
F1 C22 1.347(2)
N1 C9 1.326(2)
N1 C1 1.367(2)
C1 C2 1.419(3)
C1 C6 1.421(3)
F2 C23 1.345(2)
C2 C3 1.370(3)
F3 C24 1.344(2)
C3 C4 1.413(3)
F4 C25 1.343(2)
C4 C5 1.371(3)
C5 C6 1.423(3)
C6 C7 1.415(3)
C7 C8 1.364(3)
C8 C9 1.426(3)
C9 C10 1.444(3)
C10 C11 1.195(3)
C11 C12 1.434(3)
C12 C13 1.406(3)
C12 C17 1.418(3)
C13 C14 1.381(3)
C14 C15 1.395(3)
C15 C16 1.383(3)
C16 C17 1.403(3)
C17 C18 1.438(3)
C18 C19 1.194(3)
C19 C20 1.436(3)
C20 C25 1.395(3)
C20 C21 1.409(3)
C21 C22 1.381(3)
C22 C23 1.383(3)
C23 C24 1.378(3)
C24 C25 1.379(3)
